data_2231273
loop_
_publ_author_name
'Li, Hongbo'
'Chen, Peng'

_publ_section_title
;
 2-Cyano-<i>N</i>'-(2-hydroxy-3-methoxybenzylidene)acetohydrazide
;
_journal_coeditor_code QM2013
_journal_issue 8
_journal_name_full 'Acta Crystallographica Section E'
_journal_page_first o2001
_journal_paper_doi 10.1107/S1600536811025451
_journal_volume 67
_journal_year 2011
_chemical_formula_iupac 'C11 H11 N3 O3'
_chemical_formula_moiety 'C11 H11 N3 O3'
_chemical_formula_sum 'C11 H11 N3 O3'
_chemical_formula_weight 233.23
_chemical_name_systematic
;
2-Cyano-<i>N</i>'-(2-hydroxy-3-methoxybenzylidene)acetohydrazide
;
_space_group_IT_number 19
_symmetry_cell_setting orthorhombic
_symmetry_space_group_name_Hall 'P 2ac 2ab'
_symmetry_space_group_name_H-M 'P 21 21 21'
_atom_sites_solution_hydrogens geom
_atom_sites_solution_primary direct
_atom_sites_solution_secondary difmap
_audit_creation_method SHELXL-97
_cell_angle_alpha 90.00
_cell_angle_beta 90.00
_cell_angle_gamma 90.00
_cell_formula_units_Z 4
_cell_length_a 4.8035(14)
_cell_length_b 9.470(3)
_cell_length_c 23.884(7)
_cell_measurement_reflns_used 1239
_cell_measurement_temperature 298(2)
_cell_measurement_theta_max 24.5
_cell_measurement_theta_min 2.4
_cell_volume 1086.5(6)
_computing_cell_refinement 'SAINT (Bruker, 2001)'
_computing_data_collection 'SMART (Bruker, 2001)'
_computing_data_reduction 'SAINT (Bruker, 2001)'
_computing_molecular_graphics 'SHELXTL (Sheldrick, 2008)'
_computing_publication_material 'SHELXTL (Sheldrick, 2008)'
_computing_structure_refinement 'SHELXTL (Sheldrick, 2008)'
_computing_structure_solution 'SHELXTL (Sheldrick, 2008)'
_diffrn_ambient_temperature 298(2)
_diffrn_measured_fraction_theta_full 0.979
_diffrn_measured_fraction_theta_max 0.979
_diffrn_measurement_device_type 'Bruker SMART 1K CCD area-detector'
_diffrn_measurement_method '\w scans'
_diffrn_radiation_monochromator graphite
_diffrn_radiation_source 'fine-focus sealed tube'
_diffrn_radiation_type MoK\a
_diffrn_radiation_wavelength 0.71073
_diffrn_reflns_av_R_equivalents 0.0583
_diffrn_reflns_av_sigmaI/netI 0.0700
_diffrn_reflns_limit_h_max 6
_diffrn_reflns_limit_h_min -6
_diffrn_reflns_limit_k_max 11
_diffrn_reflns_limit_k_min -12
_diffrn_reflns_limit_l_max 26
_diffrn_reflns_limit_l_min -30
_diffrn_reflns_number 6959
_diffrn_reflns_theta_full 27.00
_diffrn_reflns_theta_max 27.00
_diffrn_reflns_theta_min 2.31
_diffrn_standards_number 0
_exptl_absorpt_coefficient_mu 0.107
_exptl_absorpt_correction_T_max 0.9821
_exptl_absorpt_correction_T_min 0.9759
_exptl_absorpt_correction_type multi-scan
_exptl_absorpt_process_details '(SADABS; Sheldrick, 2004)'
_exptl_crystal_colour colorless
_exptl_crystal_density_diffrn 1.426
_exptl_crystal_density_method 'not measured'
_exptl_crystal_description block
_exptl_crystal_F_000 488
_exptl_crystal_size_max 0.23
_exptl_crystal_size_mid 0.18
_exptl_crystal_size_min 0.17
_refine_diff_density_max 0.181
_refine_diff_density_min -0.217
_refine_ls_extinction_method none
_refine_ls_goodness_of_fit_ref 1.042
_refine_ls_hydrogen_treatment mixed
_refine_ls_matrix_type full
_refine_ls_number_parameters 159
_refine_ls_number_reflns 2298
_refine_ls_number_restraints 1
_refine_ls_restrained_S_all 1.042
_refine_ls_R_factor_all 0.0897
_refine_ls_R_factor_gt 0.0614
_refine_ls_shift/su_max 0.000
_refine_ls_shift/su_mean 0.000
_refine_ls_structure_factor_coef Fsqd
_refine_ls_weighting_details 'calc w=1/[\s^2^(Fo^2^)+(0.0452P)^2^] where P=(Fo^2^+2Fc^2^)/3'
_refine_ls_weighting_scheme calc
_refine_ls_wR_factor_gt 0.1052
_refine_ls_wR_factor_ref 0.1136
_reflns_number_gt 1606
_reflns_number_total 2298
_reflns_threshold_expression I>2\s(I)
_cod_data_source_file qm2013.cif
_cod_data_source_block I
_cod_original_cell_volume 1086.5(5)
_cod_database_code 2231273
_cod_database_fobs_code 2231273

loop_
_symmetry_equiv_pos_as_xyz
'x, y, z'
'-x+1/2, -y, z+1/2'
'-x, y+1/2, -z+1/2'
'x+1/2, -y+1/2, -z'

loop_
_atom_site_type_symbol
_atom_site_label
_atom_site_fract_x
_atom_site_fract_y
_atom_site_fract_z
_atom_site_U_iso_or_equiv
_atom_site_adp_type
_atom_site_calc_flag
_atom_site_refinement_flags
_atom_site_occupancy
_atom_site_symmetry_multiplicity
N N1 -0.1059(5) 0.2286(2) 0.20121(9) 0.0327(6) Uani d . 1 1
N N2 -0.2854(5) 0.2894(2) 0.23995(10) 0.0357(6) Uani d D 1 1
N N3 -0.9714(7) 0.1500(3) 0.37043(13) 0.0710(10) Uani d . 1 1
O O1 0.4649(5) -0.0612(2) 0.06598(9) 0.0509(6) Uani d . 1 1
O O2 0.1150(5) 0.02087(19) 0.14348(9) 0.0437(6) Uani d . 1 1
H H2 -0.0004 0.0580 0.1641 0.066 Uiso calc R 1 1
O O3 -0.4697(5) 0.0798(2) 0.26659(8) 0.0458(6) Uani d . 1 1
C C1 0.2477(6) 0.2652(3) 0.13270(11) 0.0300(7) Uani d . 1 1
C C2 0.2719(6) 0.1226(3) 0.11849(11) 0.0324(7) Uani d . 1 1
C C3 0.4616(6) 0.0810(3) 0.07771(12) 0.0385(8) Uani d . 1 1
C C4 0.6298(7) 0.1801(3) 0.05190(13) 0.0415(8) Uani d . 1 1
H H4 0.7581 0.1522 0.0249 0.050 Uiso calc R 1 1
C C5 0.6059(7) 0.3220(3) 0.06656(13) 0.0425(8) Uani d . 1 1
H H5 0.7195 0.3885 0.0493 0.051 Uiso calc R 1 1
C C6 0.4189(6) 0.3643(3) 0.10575(12) 0.0377(7) Uani d . 1 1
H H6 0.4041 0.4595 0.1148 0.045 Uiso calc R 1 1
C C7 0.6697(8) -0.1109(4) 0.02719(13) 0.0619(11) Uani d . 1 1
H H7A 0.6369 -0.0693 -0.0089 0.093 Uiso calc R 1 1
H H7B 0.6578 -0.2118 0.0243 0.093 Uiso calc R 1 1
H H7C 0.8518 -0.0848 0.0402 0.093 Uiso calc R 1 1
C C8 0.0503(6) 0.3143(3) 0.17435(12) 0.0351(7) Uani d . 1 1
H H8 0.0371 0.4106 0.1817 0.042 Uiso calc R 1 1
C C9 -0.4540(6) 0.2074(3) 0.27092(11) 0.0316(7) Uani d . 1 1
C C10 -0.6117(7) 0.2931(3) 0.31379(12) 0.0392(8) Uani d . 1 1
H H10A -0.4798 0.3346 0.3398 0.047 Uiso calc R 1 1
H H10B -0.7074 0.3697 0.2949 0.047 Uiso calc R 1 1
C C11 -0.8123(7) 0.2116(3) 0.34494(13) 0.0412(8) Uani d . 1 1
H H2A -0.287(8) 0.3840(11) 0.2408(13) 0.080 Uiso d D 1 1

loop_
_atom_site_aniso_label
_atom_site_aniso_U_11
_atom_site_aniso_U_22
_atom_site_aniso_U_33
_atom_site_aniso_U_12
_atom_site_aniso_U_13
_atom_site_aniso_U_23
N1 0.0339(14) 0.0275(12) 0.0369(14) 0.0044(12) 0.0030(13) -0.0002(11)
N2 0.0430(16) 0.0253(12) 0.0388(14) 0.0027(13) 0.0097(13) -0.0028(12)
N3 0.083(3) 0.0503(18) 0.080(2) -0.0227(18) 0.035(2) -0.0092(16)
O1 0.0569(16) 0.0422(12) 0.0537(14) 0.0071(10) 0.0123(12) -0.0065(10)
O2 0.0443(14) 0.0327(11) 0.0541(15) 0.0032(10) 0.0151(11) 0.0019(9)
O3 0.0572(15) 0.0251(11) 0.0550(13) -0.0026(10) 0.0130(12) -0.0022(9)
C1 0.0288(17) 0.0325(16) 0.0286(15) -0.0016(13) -0.0042(14) 0.0050(13)
C2 0.0312(18) 0.0338(16) 0.0322(16) -0.0022(14) -0.0034(14) 0.0037(13)
C3 0.038(2) 0.0424(17) 0.0352(17) 0.0060(15) -0.0015(15) 0.0005(15)
C4 0.0328(18) 0.061(2) 0.0308(16) 0.0050(16) 0.0044(16) 0.0033(15)
C5 0.038(2) 0.0487(19) 0.0411(19) -0.0096(15) 0.0006(16) 0.0101(15)
C6 0.0377(18) 0.0363(15) 0.0389(17) -0.0017(15) -0.0015(16) 0.0039(14)
C7 0.067(3) 0.067(2) 0.052(2) 0.010(2) 0.008(2) -0.0204(18)
C8 0.038(2) 0.0296(14) 0.0381(17) 0.0015(13) -0.0017(15) -0.0016(13)
C9 0.0327(18) 0.0301(16) 0.0319(16) 0.0041(13) -0.0035(14) -0.0012(13)
C10 0.0435(19) 0.0307(16) 0.0434(18) -0.0014(15) 0.0096(16) -0.0058(14)
C11 0.047(2) 0.0310(16) 0.0454(19) -0.0010(15) 0.0064(18) -0.0085(15)

loop_
_atom_type_symbol
_atom_type_description
_atom_type_scat_dispersion_real
_atom_type_scat_dispersion_imag
_atom_type_scat_source
C C 0.0033 0.0016 'International Tables Vol C Tables 4.2.6.8 and 6.1.1.4'
H H 0.0000 0.0000 'International Tables Vol C Tables 4.2.6.8 and 6.1.1.4'
N N 0.0061 0.0033 'International Tables Vol C Tables 4.2.6.8 and 6.1.1.4'
O O 0.0106 0.0060 'International Tables Vol C Tables 4.2.6.8 and 6.1.1.4'

loop_
_geom_angle_atom_site_label_1
_geom_angle_atom_site_label_2
_geom_angle_atom_site_label_3
_geom_angle
C8 N1 N2 115.8(2)
C9 N2 N1 120.1(2)
C9 N2 H2A 124(2)
N1 N2 H2A 116(2)
C3 O1 C7 117.5(2)
C2 O2 H2 109.5
C2 C1 C6 119.1(3)
C2 C1 C8 122.1(2)
C6 C1 C8 118.8(3)
O2 C2 C3 118.0(2)
O2 C2 C1 122.1(2)
C3 C2 C1 119.9(2)
O1 C3 C4 124.5(3)
O1 C3 C2 115.3(3)
C4 C3 C2 120.1(3)
C3 C4 C5 119.6(3)
C3 C4 H4 120.2
C5 C4 H4 120.2
C6 C5 C4 120.8(3)
C6 C5 H5 119.6
C4 C5 H5 119.6
C5 C6 C1 120.4(3)
C5 C6 H6 119.8
C1 C6 H6 119.8
O1 C7 H7A 109.5
O1 C7 H7B 109.5
H7A C7 H7B 109.5
O1 C7 H7C 109.5
H7A C7 H7C 109.5
H7B C7 H7C 109.5
N1 C8 C1 121.6(3)
N1 C8 H8 119.2
C1 C8 H8 119.2
O3 C9 N2 124.4(3)
O3 C9 C10 124.1(3)
N2 C9 C10 111.4(2)
C11 C10 C9 113.4(2)
C11 C10 H10A 108.9
C9 C10 H10A 108.9
C11 C10 H10B 108.9
C9 C10 H10B 108.9
H10A C10 H10B 107.7
N3 C11 C10 178.2(3)

loop_
_geom_bond_atom_site_label_1
_geom_bond_atom_site_label_2
_geom_bond_distance
N1 C8 1.278(3)
N1 N2 1.390(3)
N2 C9 1.344(4)
N2 H2A 0.896(10)
N3 C11 1.138(4)
O1 C3 1.376(3)
O1 C7 1.431(4)
O2 C2 1.361(3)
O2 H2 0.8200
O3 C9 1.215(3)
C1 C2 1.396(4)
C1 C6 1.404(4)
C1 C8 1.451(4)
C2 C3 1.391(4)
C3 C4 1.384(4)
C4 C5 1.393(4)
C4 H4 0.9300
C5 C6 1.358(4)
C5 H5 0.9300
C6 H6 0.9300
C7 H7A 0.9600
C7 H7B 0.9600
C7 H7C 0.9600
C8 H8 0.9300
C9 C10 1.510(4)
C10 C11 1.442(4)
C10 H10A 0.9700
C10 H10B 0.9700

loop_
_geom_hbond_atom_site_label_D
_geom_hbond_atom_site_label_H
_geom_hbond_atom_site_label_A
_geom_hbond_site_symmetry_A
_geom_hbond_distance_DH
_geom_hbond_distance_HA
_geom_hbond_distance_DA
_geom_hbond_angle_DHA
N2 H2A O3 3_455 0.896(10) 2.20(2) 2.995(3) 148(3)
O2 H2 N1 . 0.82 1.91 2.626(3) 145

loop_
_cod_related_entry_id
_cod_related_entry_database
_cod_related_entry_code
1 ChemSpider 22932147
